data_4346124
loop_
_publ_author_name
'Knorr, Michael'
'Bonnot, Antoine'
'Lapprand, Antony'
'Khatyr, Abderrahim'
'Strohmann, Carsten'
'Kubicki, Marek M.'
'Rousselin, Yoann'
'Harvey, Pierre D.'

_publ_section_title
;
 Reactivity of CuI and CuBr toward dialkyl sulfides RSR: from discrete
 molecular Cu4I4S4 and Cu8I8S6 clusters to luminescent copper(I)
 coordination polymers.
;
_journal_issue 8
_journal_name_full 'Inorganic chemistry'
_journal_page_first 4076
_journal_page_last 4093
_journal_paper_doi 10.1021/acs.inorgchem.5b00327
_journal_volume 54
_journal_year 2015
_chemical_formula_moiety 'C6 H18 Cu4 I4 S3'
_chemical_formula_sum 'C6 H18 Cu4 I4 S3'
_chemical_formula_weight 948.14
_space_group_IT_number 64
_space_group_name_Hall '-C 2ac 2'
_space_group_name_H-M_alt 'C m c e'
_symmetry_cell_setting orthorhombic
_symmetry_space_group_name_H-M 'C m c e'
_atom_sites_solution_hydrogens geom
_atom_sites_solution_primary direct
_atom_sites_solution_secondary difmap
_audit_creation_method SHELXL-97
_audit_update_record
;
2009-02-05 # Formatted by publCIF
;
_cell_angle_alpha 90.000(5)
_cell_angle_beta 90.000(5)
_cell_angle_gamma 90.000(5)
_cell_formula_units_Z 8
_cell_length_a 12.858(5)
_cell_length_b 29.651(5)
_cell_length_c 10.705(5)
_cell_measurement_reflns_used 2333
_cell_measurement_temperature 115(2)
_cell_measurement_theta_max 27.485
_cell_measurement_theta_min 0.998
_cell_volume 4081(3)
_computing_cell_refinement 'HKL Scalepack (Otwinowski & Minor 1997)'
_computing_data_collection 'Collect (Bruker AXS BV, 1997-2004)'
_computing_data_reduction 'HKL Denzo and Scalepack (Otwinowski & Minor 1997)'
_computing_molecular_graphics 'ORTEP3 (Farrugia,1997)'
_computing_publication_material 'WinGX publication routines (Farrugia, 1999)'
_computing_structure_refinement 'SHELXL-97 (Sheldrick, 1997)'
_computing_structure_solution 'SIR92 (Altomare et al., 1993)'
_diffrn_ambient_temperature 115(2)
_diffrn_measured_fraction_theta_full 0.992
_diffrn_measured_fraction_theta_max 0.992
_diffrn_measurement_device_type 'Nonius Kappa APEX-II'
_diffrn_measurement_method CCD
_diffrn_radiation_monochromator graphite
_diffrn_radiation_source 'fine-focus sealed tube'
_diffrn_radiation_type MoK\a
_diffrn_radiation_wavelength 0.71073
_diffrn_reflns_av_R_equivalents 0.0655
_diffrn_reflns_av_sigmaI/netI 0.0411
_diffrn_reflns_limit_h_max 16
_diffrn_reflns_limit_h_min -15
_diffrn_reflns_limit_k_max 38
_diffrn_reflns_limit_k_min -25
_diffrn_reflns_limit_l_max 13
_diffrn_reflns_limit_l_min -9
_diffrn_reflns_number 9249
_diffrn_reflns_theta_full 27.37
_diffrn_reflns_theta_max 27.37
_diffrn_reflns_theta_min 2.57
_exptl_absorpt_coefficient_mu 10.451
_exptl_absorpt_correction_T_max 0.3507
_exptl_absorpt_correction_T_min 0.1235
_exptl_absorpt_correction_type multi-scan
_exptl_absorpt_process_details 'Blessing, R. (1995) Acta Crystallogr., A51, 33-38'
_exptl_crystal_colour colourless
_exptl_crystal_density_diffrn 3.086
_exptl_crystal_density_method 'not measured'
_exptl_crystal_description Prism
_exptl_crystal_F_000 3440
_exptl_crystal_size_max 0.30
_exptl_crystal_size_mid 0.10
_exptl_crystal_size_min 0.10
_refine_diff_density_max 1.630
_refine_diff_density_min -2.191
_refine_diff_density_rms 0.323
_refine_ls_extinction_method none
_refine_ls_goodness_of_fit_ref 1.229
_refine_ls_hydrogen_treatment noref
_refine_ls_matrix_type full
_refine_ls_number_parameters 91
_refine_ls_number_reflns 2406
_refine_ls_number_restraints 0
_refine_ls_restrained_S_all 1.229
_refine_ls_R_factor_all 0.0578
_refine_ls_R_factor_gt 0.0558
_refine_ls_shift/su_max 0.000
_refine_ls_shift/su_mean 0.000
_refine_ls_structure_factor_coef Fsqd
_refine_ls_weighting_details 'calc w=1/[\s^2^(Fo^2^)+(0.0112P)^2^+305.3698P] where P=(Fo^2^+2Fc^2^)/3'
_refine_ls_weighting_scheme calc
_refine_ls_wR_factor_gt 0.1248
_refine_ls_wR_factor_ref 0.1256
_reflns_number_gt 2310
_reflns_number_total 2406
_reflns_threshold_expression >2sigma(I)
_cod_data_source_file ic5b00327_si_003.cif
_cod_data_source_block 09mkcuisme_compound_2_115K
_cod_original_sg_symbol_Hall '-C 2bc 2'
_cod_original_sg_symbol_H-M 'C m c a'
_cod_database_code 4346124

loop_
_symmetry_equiv_pos_as_xyz
'x, y, z'
'-x, -y+1/2, z+1/2'
'x, -y, -z'
'-x+1/2, y, -z+1/2'
'x+1/2, y+1/2, z'
'-x+1/2, -y+1, z+1/2'
'x+1/2, -y+1/2, -z'
'-x+1, y+1/2, -z+1/2'
'-x, -y, -z'
'x, y-1/2, -z-1/2'
'-x, y, z'
'x-1/2, -y, z-1/2'
'-x+1/2, -y+1/2, -z'
'x+1/2, y, -z-1/2'
'-x+1/2, y+1/2, z'
'x, -y+1/2, z-1/2'

loop_
_atom_site_label
_atom_site_type_symbol
_atom_site_fract_x
_atom_site_fract_y
_atom_site_fract_z
_atom_site_U_iso_or_equiv
_atom_site_adp_type
_atom_site_occupancy
_atom_site_symmetry_multiplicity
_atom_site_calc_flag
_atom_site_refinement_flags
C1 C 0.3006(9) -0.2177(4) -0.3627(11) 0.027(2) Uani 1 1 d .
H1A H 0.3682 -0.2290 -0.3342 0.041 Uiso 1 1 calc R
H1B H 0.3089 -0.2027 -0.4436 0.041 Uiso 1 1 calc R
H1C H 0.2521 -0.2430 -0.3716 0.041 Uiso 1 1 calc R
C2 C 0.3924(13) -0.0078(5) 0.3204(14) 0.048(4) Uani 1 1 d .
H2A H 0.3960 -0.0358 0.3688 0.072 Uiso 1 1 calc R
H2B H 0.3271 -0.0070 0.2733 0.072 Uiso 1 1 calc R
H2C H 0.3955 0.0180 0.3773 0.072 Uiso 1 1 calc R
C3 C 0.3904(14) -0.1612(5) 0.2792(15) 0.050(4) Uani 1 1 d .
H3A H 0.3866 -0.1746 0.1956 0.075 Uiso 1 1 calc R
H3B H 0.3262 -0.1445 0.2963 0.075 Uiso 1 1 calc R
H3C H 0.3989 -0.1852 0.3414 0.075 Uiso 1 1 calc R
S1 S 0.2500 -0.17818(11) -0.2500 0.0172(7) Uani 1 2 d S
S2 S 0.5000 -0.00545(12) 0.2140(3) 0.0192(7) Uani 1 2 d S
S3 S 0.5000 -0.12323(15) 0.2870(4) 0.0418(13) Uani 1 2 d S
Cu1 Cu 0.39482(11) -0.14477(4) -0.15913(12) 0.0211(3) Uani 1 1 d .
Cu2 Cu 0.5000 -0.07692(7) 0.11374(18) 0.0255(4) Uani 1 2 d S
Cu3 Cu 0.5000 0.06767(6) 0.13861(17) 0.0218(4) Uani 1 2 d S
I1 I 0.5000 -0.21101(3) -0.05403(9) 0.0216(2) Uani 1 2 d S
I2 I 0.5000 -0.11384(3) -0.35726(8) 0.0205(2) Uani 1 2 d S
I3 I 0.32442(6) -0.08066(2) -0.01029(6) 0.02318(19) Uani 1 1 d .

loop_
_atom_site_aniso_label
_atom_site_aniso_U_11
_atom_site_aniso_U_22
_atom_site_aniso_U_33
_atom_site_aniso_U_23
_atom_site_aniso_U_13
_atom_site_aniso_U_12
C1 0.025(6) 0.022(5) 0.035(6) -0.008(5) 0.000(5) 0.006(5)
C2 0.058(10) 0.042(8) 0.044(8) -0.016(6) 0.031(7) -0.026(7)
C3 0.064(10) 0.032(7) 0.055(10) 0.014(6) 0.015(8) -0.006(7)
S1 0.0245(18) 0.0129(14) 0.0143(15) 0.000 -0.0017(14) 0.000
S2 0.0260(19) 0.0166(16) 0.0151(16) -0.0002(13) 0.000 0.000
S3 0.087(4) 0.021(2) 0.0165(19) 0.0008(15) 0.000 0.000
Cu1 0.0253(7) 0.0177(6) 0.0203(6) -0.0017(5) -0.0016(5) -0.0005(5)
Cu2 0.0385(12) 0.0208(9) 0.0174(9) 0.0000(7) 0.000 0.000
Cu3 0.0320(11) 0.0165(8) 0.0168(8) -0.0003(7) 0.000 0.000
I1 0.0239(5) 0.0182(4) 0.0227(5) 0.0057(4) 0.000 0.000
I2 0.0307(5) 0.0179(4) 0.0128(4) -0.0001(3) 0.000 0.000
I3 0.0262(4) 0.0217(3) 0.0217(3) -0.0054(3) 0.0040(3) -0.0011(3)

loop_
_atom_type_symbol
_atom_type_description
_atom_type_scat_dispersion_real
_atom_type_scat_dispersion_imag
_atom_type_scat_source
C C 0.0033 0.0016 'International Tables Vol C Tables 4.2.6.8 and 6.1.1.4'
H H 0.0000 0.0000 'International Tables Vol C Tables 4.2.6.8 and 6.1.1.4'
S S 0.1246 0.1234 'International Tables Vol C Tables 4.2.6.8 and 6.1.1.4'
Cu Cu 0.3201 1.2651 'International Tables Vol C Tables 4.2.6.8 and 6.1.1.4'
I I -0.4742 1.8119 'International Tables Vol C Tables 4.2.6.8 and 6.1.1.4'

loop_
_geom_angle_atom_site_label_1
_geom_angle_atom_site_label_2
_geom_angle_atom_site_label_3
_geom_angle
_geom_angle_site_symmetry_1
_geom_angle_site_symmetry_3
S1 C1 H1A 109.5 . .
S1 C1 H1B 109.5 . .
H1A C1 H1B 109.5 . .
S1 C1 H1C 109.5 . .
H1A C1 H1C 109.5 . .
H1B C1 H1C 109.5 . .
S2 C2 H2A 109.5 . .
S2 C2 H2B 109.5 . .
H2A C2 H2B 109.5 . .
S2 C2 H2C 109.5 . .
H2A C2 H2C 109.5 . .
H2B C2 H2C 109.5 . .
S3 C3 H3A 109.5 . .
S3 C3 H3B 109.5 . .
H3A C3 H3B 109.5 . .
S3 C3 H3C 109.5 . .
H3A C3 H3C 109.5 . .
H3B C3 H3C 109.5 . .
C1 S1 C1 98.9(8) . 4_554
C1 S1 Cu1 105.6(4) . .
C1 S1 Cu1 106.6(4) 4_554 .
C1 S1 Cu1 106.6(4) . 4_554
C1 S1 Cu1 105.6(4) 4_554 4_554
Cu1 S1 Cu1 129.50(16) . 4_554
C2 S2 C2 100.9(12) 11_655 .
C2 S2 Cu3 105.0(5) 11_655 .
C2 S2 Cu3 105.0(5) . .
C2 S2 Cu2 104.6(5) 11_655 .
C2 S2 Cu2 104.6(5) . .
Cu3 S2 Cu2 132.70(17) . .
C3 S3 C3 102.6(11) . 11_655
C3 S3 Cu2 109.5(5) . .
C3 S3 Cu2 109.5(5) 11_655 .
S1 Cu1 I1 105.79(9) . .
S1 Cu1 I3 106.55(8) . .
I1 Cu1 I3 117.04(6) . .
S1 Cu1 Cu3 143.82(10) . 9_655
I1 Cu1 Cu3 110.09(6) . 9_655
I3 Cu1 Cu3 60.44(5) . 9_655
S1 Cu1 I2 102.67(6) . .
I1 Cu1 I2 109.52(6) . .
I3 Cu1 I2 113.87(6) . .
Cu3 Cu1 I2 61.00(5) 9_655 .
S1 Cu1 Cu1 143.29(6) . 11_655
I1 Cu1 Cu1 59.14(3) . 11_655
I3 Cu1 Cu1 110.05(4) . 11_655
Cu3 Cu1 Cu1 59.51(4) 9_655 11_655
I2 Cu1 Cu1 59.66(3) . 11_655
S3 Cu2 S2 99.66(16) . .
S3 Cu2 I3 112.45(6) . .
S2 Cu2 I3 105.47(6) . .
S3 Cu2 I3 112.45(6) . 11_655
S2 Cu2 I3 105.47(6) . 11_655
I3 Cu2 I3 118.90(8) . 11_655
S3 Cu2 Cu3 149.27(14) . 9_655
S2 Cu2 Cu3 111.07(12) . 9_655
I3 Cu2 Cu3 60.03(4) . 9_655
I3 Cu2 Cu3 60.03(4) 11_655 9_655
S2 Cu3 Cu1 140.81(8) . 9_655
S2 Cu3 Cu1 140.81(8) . 3
Cu1 Cu3 Cu1 60.98(7) 9_655 3
S2 Cu3 I3 108.34(6) . 3
Cu1 Cu3 I3 110.34(7) 9_655 3
Cu1 Cu3 I3 59.32(4) 3 3
S2 Cu3 I3 108.34(6) . 9_655
Cu1 Cu3 I3 59.32(4) 9_655 9_655
Cu1 Cu3 I3 110.34(7) 3 9_655
I3 Cu3 I3 115.42(8) 3 9_655
S2 Cu3 I2 99.90(11) . 9_655
Cu1 Cu3 I2 59.72(5) 9_655 9_655
Cu1 Cu3 I2 59.72(5) 3 9_655
I3 Cu3 I2 111.78(5) 3 9_655
I3 Cu3 I2 111.78(5) 9_655 9_655
S2 Cu3 Cu2 116.22(12) . 9_655
Cu1 Cu3 Cu2 89.73(7) 9_655 9_655
Cu1 Cu3 Cu2 89.73(7) 3 9_655
I3 Cu3 Cu2 58.24(4) 3 9_655
I3 Cu3 Cu2 58.24(4) 9_655 9_655
I2 Cu3 Cu2 143.88(9) 9_655 9_655
Cu1 I1 Cu1 61.71(7) 11_655 .
Cu1 I2 Cu1 60.68(7) 11_655 .
Cu1 I2 Cu3 59.28(5) 11_655 9_655
Cu1 I2 Cu3 59.28(5) . 9_655
Cu2 I3 Cu1 92.34(6) . .
Cu2 I3 Cu3 61.73(6) . 9_655
Cu1 I3 Cu3 60.24(5) . 9_655

loop_
_geom_bond_atom_site_label_1
_geom_bond_atom_site_label_2
_geom_bond_distance
_geom_bond_site_symmetry_2
C1 S1 1.804(11) .
C1 H1A 0.9800 .
C1 H1B 0.9800 .
C1 H1C 0.9800 .
C2 S2 1.793(13) .
C2 H2A 0.9800 .
C2 H2B 0.9800 .
C2 H2C 0.9800 .
C3 S3 1.806(16) .
C3 H3A 0.9800 .
C3 H3B 0.9800 .
C3 H3C 0.9800 .
S1 C1 1.804(11) 4_554
S1 Cu1 2.323(2) .
S1 Cu1 2.323(2) 4_554
S2 C2 1.793(13) 11_655
S2 Cu3 2.314(4) .
S2 Cu2 2.375(4) .
S3 C3 1.806(16) 11_655
S3 Cu2 2.307(5) .
Cu1 I1 2.6368(16) .
Cu1 I3 2.6403(16) .
Cu1 Cu3 2.665(2) 9_655
Cu1 I2 2.6774(18) .
Cu1 Cu1 2.705(3) 11_655
Cu2 I3 2.6215(15) .
Cu2 I3 2.6215(15) 11_655
Cu2 Cu3 2.715(3) 9_655
Cu3 Cu1 2.665(2) 9_655
Cu3 Cu1 2.665(2) 3
Cu3 I3 2.6707(15) 3
Cu3 I3 2.6707(15) 9_655
Cu3 I2 2.712(2) 9_655
Cu3 Cu2 2.715(3) 9_655
I1 Cu1 2.6368(16) 11_655
I2 Cu1 2.6774(18) 11_655
I2 Cu3 2.712(2) 9_655
I3 Cu3 2.6707(15) 9_655
